data_1555866
loop_
_publ_author_name
'Uchida, Junji'
'Nakamura, Takashi'
'Yamamura, Masaki'
'Yamaguchi, Gento'
'Nabeshima, Tatsuya'

_publ_section_title
;
 m-Phenylene-Linked Dipyrrins and Their Boron-Difluoride Complexes as
 Variously Shaped Macrocyclic Oligomers.
;
_journal_issue 20
_journal_name_full 'Organic letters'
_journal_page_first 5380
_journal_page_last 5383
_journal_paper_doi 10.1021/acs.orglett.6b02761
_journal_volume 18
_journal_year 2016
_chemical_formula_sum 'C52 H48 N4 O2'
_chemical_formula_weight 760.94
_space_group_IT_number 15
_space_group_name_Hall '-C 2yc'
_space_group_name_H-M_alt 'C 1 2/c 1'
_symmetry_cell_setting monoclinic
_symmetry_space_group_name_H-M 'C 1 2/c 1'
_atom_sites_solution_hydrogens geom
_atom_sites_solution_primary direct
_atom_sites_solution_secondary difmap
_audit_creation_method SHELXL-97
_cell_angle_alpha 90.00
_cell_angle_beta 92.898(2)
_cell_angle_gamma 90.00
_cell_formula_units_Z 4
_cell_length_a 20.228(2)
_cell_length_b 10.5483(10)
_cell_length_c 18.6443(17)
_cell_measurement_reflns_used 6736
_cell_measurement_temperature 120(2)
_cell_measurement_theta_max 27.56
_cell_measurement_theta_min 2.18
_cell_volume 3973.1(7)
_computing_cell_refinement 'Bruker SAINT'
_computing_data_collection 'Bruker APEX2'
_computing_data_reduction 'Bruker SAINT'
_computing_molecular_graphics 'Bruker SHELXTL'
_computing_publication_material 'Bruker SHELXTL'
_computing_structure_refinement 'SHELXL-97 (Sheldrick, 2008)'
_computing_structure_solution 'SHELXS-97 (Sheldrick, 2008)'
_diffrn_ambient_temperature 120(2)
_diffrn_measured_fraction_theta_full 0.983
_diffrn_measured_fraction_theta_max 0.983
_diffrn_measurement_device_type 'Bruker APEX-II CCD'
_diffrn_measurement_method '\f and \w scans'
_diffrn_radiation_monochromator graphite
_diffrn_radiation_source 'fine-focus sealed tube'
_diffrn_radiation_type MoK\a
_diffrn_radiation_wavelength 0.71073
_diffrn_reflns_av_R_equivalents 0.0165
_diffrn_reflns_av_sigmaI/netI 0.0171
_diffrn_reflns_limit_h_max 25
_diffrn_reflns_limit_h_min -26
_diffrn_reflns_limit_k_max 13
_diffrn_reflns_limit_k_min -11
_diffrn_reflns_limit_l_max 24
_diffrn_reflns_limit_l_min -22
_diffrn_reflns_number 11067
_diffrn_reflns_theta_full 27.58
_diffrn_reflns_theta_max 27.58
_diffrn_reflns_theta_min 2.02
_exptl_absorpt_coefficient_mu 0.078
_exptl_absorpt_correction_T_max 0.9961
_exptl_absorpt_correction_T_min 0.9846
_exptl_absorpt_correction_type empirical
_exptl_crystal_colour purple
_exptl_crystal_density_diffrn 1.272
_exptl_crystal_density_method 'not measured'
_exptl_crystal_description block
_exptl_crystal_F_000 1616
_exptl_crystal_size_max 0.20
_exptl_crystal_size_mid 0.10
_exptl_crystal_size_min 0.05
_refine_diff_density_max 0.374
_refine_diff_density_min -0.190
_refine_diff_density_rms 0.047
_refine_ls_extinction_method none
_refine_ls_goodness_of_fit_ref 1.054
_refine_ls_hydrogen_treatment mixed
_refine_ls_matrix_type full
_refine_ls_number_parameters 267
_refine_ls_number_reflns 4512
_refine_ls_number_restraints 0
_refine_ls_restrained_S_all 1.054
_refine_ls_R_factor_all 0.0493
_refine_ls_R_factor_gt 0.0448
_refine_ls_shift/su_max 0.001
_refine_ls_shift/su_mean 0.000
_refine_ls_structure_factor_coef Fsqd
_refine_ls_weighting_details 'calc w=1/[\s^2^(Fo^2^)+(0.0757P)^2^+3.0504P] where P=(Fo^2^+2Fc^2^)/3'
_refine_ls_weighting_scheme calc
_refine_ls_wR_factor_gt 0.1273
_refine_ls_wR_factor_ref 0.1319
_reflns_number_gt 3989
_reflns_number_total 4512
_reflns_threshold_expression >2sigma(I)
_cod_data_source_file ol6b02761_si_002.cif
_cod_data_source_block dimer_0ma
_cod_depositor_comments
;
The following automatic conversions were performed:

data item '_symmetry_cell_setting' value 'Monoclinic' was changed to
'monoclinic' in accordance with the
/home/saulius/struct/COD-crude-data/automatic-downloads/DataCite-retrospective/ACS/depositions/lib/dictionaries/cif_core.dic
dictionary named 'cif_core.dic' version 2.4.2 last updated on
2011-04-26.

Automatic conversion script
Id: cif_fix_values 6909 2019-04-08 15:41:33Z antanas 
;
_cod_original_cell_volume 3973.0(7)
_cod_original_sg_symbol_H-M C2/c
_cod_database_code 1555866

loop_
_symmetry_equiv_pos_as_xyz
'x, y, z'
'-x, y, -z+1/2'
'x+1/2, y+1/2, z'
'-x+1/2, y+1/2, -z+1/2'
'-x, -y, -z'
'x, -y, z-1/2'
'-x+1/2, -y+1/2, -z'
'x+1/2, -y+1/2, z-1/2'

loop_
_atom_site_label
_atom_site_type_symbol
_atom_site_fract_x
_atom_site_fract_y
_atom_site_fract_z
_atom_site_U_iso_or_equiv
_atom_site_adp_type
_atom_site_occupancy
_atom_site_symmetry_multiplicity
_atom_site_calc_flag
_atom_site_refinement_flags
O1 O 0.30693(4) 0.82391(9) 1.01472(5) 0.0223(2) Uani 1 1 d .
N1 N 0.21900(5) 0.64315(10) 0.84337(5) 0.0207(2) Uani 1 1 d .
H1 H 0.2392 0.6842 0.8792 0.025 Uiso 1 1 calc R
N2 N 0.34884(5) 0.73239(10) 0.88001(5) 0.0209(2) Uani 1 1 d .
C1 C 0.40567(8) 0.53403(15) 0.47896(8) 0.0361(3) Uani 1 1 d .
H1A H 0.3681 0.5127 0.4459 0.054 Uiso 1 1 calc R
H1B H 0.4369 0.4629 0.4817 0.054 Uiso 1 1 calc R
H1C H 0.4280 0.6095 0.4614 0.054 Uiso 1 1 calc R
C2 C 0.38108(7) 0.56020(14) 0.55261(7) 0.0280(3) Uani 1 1 d .
C3 C 0.39971(7) 0.48377(14) 0.61119(7) 0.0283(3) Uani 1 1 d .
H3 H 0.4289 0.4147 0.6046 0.034 Uiso 1 1 calc R
C4 C 0.37665(7) 0.50611(14) 0.67922(7) 0.0266(3) Uani 1 1 d .
C5 C 0.33357(6) 0.60831(13) 0.68887(7) 0.0225(3) Uani 1 1 d .
C6 C 0.31262(6) 0.64120(12) 0.76261(6) 0.0217(3) Uani 1 1 d .
C7 C 0.24723(6) 0.60937(13) 0.78029(6) 0.0218(3) Uani 1 1 d .
C8 C 0.15487(6) 0.60306(12) 0.84142(6) 0.0212(3) Uani 1 1 d .
C9 C 0.10775(6) 0.62744(12) 0.89687(6) 0.0201(3) Uani 1 1 d .
C10 C 0.37329(6) 0.83960(11) 1.03197(6) 0.0189(2) Uani 1 1 d .
C11 C 0.42094(6) 0.81815(12) 0.98108(6) 0.0197(2) Uani 1 1 d .
C12 C 0.40577(6) 0.78105(12) 0.90575(6) 0.0203(3) Uani 1 1 d .
C13 C 0.35857(6) 0.70184(12) 0.80828(6) 0.0213(3) Uani 1 1 d .
C14 C 0.31245(6) 0.68417(13) 0.63013(7) 0.0239(3) Uani 1 1 d .
C15 C 0.33721(7) 0.65899(13) 0.56322(7) 0.0266(3) Uani 1 1 d .
H15 H 0.3237 0.7110 0.5236 0.032 Uiso 1 1 calc R
C16 C 0.26333(7) 0.79067(14) 0.63736(8) 0.0302(3) Uani 1 1 d .
H16A H 0.2664 0.8493 0.5969 0.045 Uiso 1 1 calc R
H16B H 0.2733 0.8361 0.6825 0.045 Uiso 1 1 calc R
H16C H 0.2185 0.7557 0.6374 0.045 Uiso 1 1 calc R
C17 C 0.03999(6) 0.61861(12) 0.87734(7) 0.0225(3) Uani 1 1 d .
H17 H 0.0268 0.5973 0.8292 0.027 Uiso 1 1 calc R
C18 C 0.50817(6) 0.86008(12) 1.07405(7) 0.0225(3) Uani 1 1 d .
C19 C 0.48797(6) 0.82945(12) 1.00377(7) 0.0217(3) Uani 1 1 d .
H19 H 0.5207 0.8156 0.9698 0.026 Uiso 1 1 calc R
C20 C 0.58052(6) 0.86810(15) 1.09680(8) 0.0290(3) Uani 1 1 d .
H20A H 0.5901 0.9516 1.1180 0.044 Uiso 1 1 calc R
H20B H 0.6071 0.8560 1.0549 0.044 Uiso 1 1 calc R
H20C H 0.5914 0.8020 1.1324 0.044 Uiso 1 1 calc R
C21 C 0.27547(7) 0.92810(14) 0.97822(8) 0.0277(3) Uani 1 1 d .
H21A H 0.2820 1.0052 1.0070 0.042 Uiso 1 1 calc R
H21B H 0.2280 0.9109 0.9710 0.042 Uiso 1 1 calc R
H21C H 0.2948 0.9399 0.9315 0.042 Uiso 1 1 calc R
C22 C 0.14178(6) 0.54037(13) 0.77588(7) 0.0253(3) Uani 1 1 d .
H22 H 0.1010 0.5021 0.7603 0.030 Uiso 1 1 calc R
C23 C 0.19916(6) 0.54424(13) 0.73788(7) 0.0254(3) Uani 1 1 d .
H23 H 0.2048 0.5092 0.6917 0.031 Uiso 1 1 calc R
C24 C 0.45420(6) 0.78716(14) 0.85092(7) 0.0253(3) Uani 1 1 d .
H24 H 0.4980 0.8194 0.8563 0.030 Uiso 1 1 calc R
C25 C 0.42432(6) 0.73758(13) 0.79043(7) 0.0248(3) Uani 1 1 d .
H25 H 0.4432 0.7283 0.7451 0.030 Uiso 1 1 calc R
C26 C 0.39775(8) 0.41878(16) 0.74080(8) 0.0366(3) Uani 1 1 d .
H26A H 0.4211 0.3453 0.7221 0.055 Uiso 1 1 calc R
H26B H 0.3585 0.3900 0.7650 0.055 Uiso 1 1 calc R
H26C H 0.4273 0.4646 0.7751 0.055 Uiso 1 1 calc R

loop_
_atom_site_aniso_label
_atom_site_aniso_U_11
_atom_site_aniso_U_22
_atom_site_aniso_U_33
_atom_site_aniso_U_23
_atom_site_aniso_U_13
_atom_site_aniso_U_12
O1 0.0139(4) 0.0310(5) 0.0219(4) 0.0017(4) -0.0019(3) -0.0013(3)
N1 0.0180(5) 0.0285(5) 0.0154(5) -0.0019(4) 0.0006(4) -0.0025(4)
N2 0.0185(5) 0.0272(5) 0.0168(5) -0.0005(4) 0.0002(4) -0.0006(4)
C1 0.0445(9) 0.0384(8) 0.0264(7) -0.0086(6) 0.0118(6) -0.0064(7)
C2 0.0288(7) 0.0327(7) 0.0231(6) -0.0068(5) 0.0063(5) -0.0096(5)
C3 0.0260(7) 0.0307(7) 0.0285(7) -0.0066(5) 0.0052(5) -0.0016(5)
C4 0.0238(6) 0.0319(7) 0.0242(6) -0.0022(5) 0.0019(5) -0.0013(5)
C5 0.0199(6) 0.0299(6) 0.0178(6) -0.0024(5) 0.0018(4) -0.0035(5)
C6 0.0205(6) 0.0273(6) 0.0173(6) 0.0003(5) 0.0011(4) 0.0005(5)
C7 0.0206(6) 0.0292(6) 0.0157(6) -0.0004(5) 0.0011(4) -0.0006(5)
C8 0.0182(6) 0.0278(6) 0.0176(6) 0.0007(5) 0.0001(4) -0.0018(5)
C9 0.0182(6) 0.0245(6) 0.0178(6) 0.0005(4) 0.0009(4) -0.0020(4)
C10 0.0149(5) 0.0231(6) 0.0186(6) 0.0010(4) -0.0004(4) -0.0020(4)
C11 0.0179(6) 0.0229(6) 0.0182(6) 0.0009(4) 0.0001(4) -0.0009(4)
C12 0.0180(5) 0.0250(6) 0.0181(6) 0.0004(4) 0.0020(4) 0.0009(4)
C13 0.0185(6) 0.0282(6) 0.0173(6) 0.0001(5) 0.0017(4) 0.0006(5)
C14 0.0230(6) 0.0297(6) 0.0190(6) -0.0019(5) 0.0014(5) -0.0050(5)
C15 0.0298(7) 0.0320(7) 0.0181(6) -0.0006(5) 0.0021(5) -0.0063(5)
C16 0.0324(7) 0.0352(7) 0.0230(7) 0.0024(5) 0.0010(5) 0.0028(6)
C17 0.0200(6) 0.0284(6) 0.0188(6) -0.0011(5) -0.0026(4) -0.0033(5)
C18 0.0170(6) 0.0263(6) 0.0238(6) 0.0001(5) -0.0015(5) -0.0029(5)
C19 0.0171(6) 0.0270(6) 0.0211(6) -0.0003(5) 0.0015(4) -0.0013(5)
C20 0.0179(6) 0.0395(8) 0.0292(7) -0.0033(6) -0.0033(5) -0.0023(5)
C21 0.0222(6) 0.0313(7) 0.0290(7) 0.0011(5) -0.0047(5) 0.0044(5)
C22 0.0209(6) 0.0348(7) 0.0200(6) -0.0033(5) -0.0005(5) -0.0051(5)
C23 0.0230(6) 0.0351(7) 0.0181(6) -0.0039(5) 0.0006(5) -0.0025(5)
C24 0.0185(6) 0.0357(7) 0.0219(6) -0.0015(5) 0.0039(5) -0.0034(5)
C25 0.0194(6) 0.0357(7) 0.0196(6) -0.0016(5) 0.0035(4) -0.0016(5)
C26 0.0402(8) 0.0389(8) 0.0309(8) 0.0014(6) 0.0041(6) 0.0102(7)

loop_
_atom_type_symbol
_atom_type_description
_atom_type_scat_dispersion_real
_atom_type_scat_dispersion_imag
_atom_type_scat_source
C C 0.0033 0.0016 'International Tables Vol C Tables 4.2.6.8 and 6.1.1.4'
H H 0.0000 0.0000 'International Tables Vol C Tables 4.2.6.8 and 6.1.1.4'
N N 0.0061 0.0033 'International Tables Vol C Tables 4.2.6.8 and 6.1.1.4'
O O 0.0106 0.0060 'International Tables Vol C Tables 4.2.6.8 and 6.1.1.4'

loop_
_geom_angle_atom_site_label_1
_geom_angle_atom_site_label_2
_geom_angle_atom_site_label_3
_geom_angle
_geom_angle_site_symmetry_1
_geom_angle_site_symmetry_3
C10 O1 C21 115.22(10) . .
C8 N1 C7 109.36(10) . .
C8 N1 H1 125.3 . .
C7 N1 H1 125.3 . .
C12 N2 C13 105.86(10) . .
C2 C1 H1A 109.5 . .
C2 C1 H1B 109.5 . .
H1A C1 H1B 109.5 . .
C2 C1 H1C 109.5 . .
H1A C1 H1C 109.5 . .
H1B C1 H1C 109.5 . .
C15 C2 C3 118.14(12) . .
C15 C2 C1 120.59(13) . .
C3 C2 C1 121.24(14) . .
C4 C3 C2 121.71(13) . .
C4 C3 H3 119.1 . .
C2 C3 H3 119.1 . .
C3 C4 C5 119.03(13) . .
C3 C4 C26 119.48(13) . .
C5 C4 C26 121.49(12) . .
C4 C5 C14 120.25(12) . .
C4 C5 C6 120.09(11) . .
C14 C5 C6 119.59(12) . .
C13 C6 C7 124.80(12) . .
C13 C6 C5 117.29(11) . .
C7 C6 C5 117.90(11) . .
N1 C7 C23 107.58(11) . .
N1 C7 C6 124.57(11) . .
C23 C7 C6 127.80(12) . .
N1 C8 C22 107.88(11) . .
N1 C8 C9 125.41(11) . .
C22 C8 C9 126.65(11) . .
C17 C9 C10 118.52(11) . 7_567
C17 C9 C8 117.87(11) . .
C10 C9 C8 123.60(11) 7_567 .
O1 C10 C11 121.20(11) . .
O1 C10 C9 117.85(10) . 7_567
C11 C10 C9 120.89(11) . 7_567
C19 C11 C10 117.89(11) . .
C19 C11 C12 117.42(11) . .
C10 C11 C12 124.67(11) . .
N2 C12 C24 111.47(11) . .
N2 C12 C11 125.56(11) . .
C24 C12 C11 122.88(11) . .
C6 C13 N2 124.86(11) . .
C6 C13 C25 125.37(11) . .
N2 C13 C25 109.71(11) . .
C15 C14 C5 118.71(12) . .
C15 C14 C16 119.32(12) . .
C5 C14 C16 121.97(12) . .
C2 C15 C14 122.11(13) . .
C2 C15 H15 118.9 . .
C14 C15 H15 118.9 . .
C14 C16 H16A 109.5 . .
C14 C16 H16B 109.5 . .
H16A C16 H16B 109.5 . .
C14 C16 H16C 109.5 . .
H16A C16 H16C 109.5 . .
H16B C16 H16C 109.5 . .
C18 C17 C9 122.05(11) 7_567 .
C18 C17 H17 119.0 7_567 .
C9 C17 H17 119.0 . .
C17 C18 C19 118.19(11) 7_567 .
C17 C18 C20 120.90(12) 7_567 .
C19 C18 C20 120.91(11) . .
C18 C19 C11 122.45(11) . .
C18 C19 H19 118.8 . .
C11 C19 H19 118.8 . .
C18 C20 H20A 109.5 . .
C18 C20 H20B 109.5 . .
H20A C20 H20B 109.5 . .
C18 C20 H20C 109.5 . .
H20A C20 H20C 109.5 . .
H20B C20 H20C 109.5 . .
O1 C21 H21A 109.5 . .
O1 C21 H21B 109.5 . .
H21A C21 H21B 109.5 . .
O1 C21 H21C 109.5 . .
H21A C21 H21C 109.5 . .
H21B C21 H21C 109.5 . .
C23 C22 C8 107.71(11) . .
C23 C22 H22 126.1 . .
C8 C22 H22 126.1 . .
C22 C23 C7 107.47(11) . .
C22 C23 H23 126.3 . .
C7 C23 H23 126.3 . .
C25 C24 C12 106.24(11) . .
C25 C24 H24 126.9 . .
C12 C24 H24 126.9 . .
C24 C25 C13 106.69(11) . .
C24 C25 H25 126.7 . .
C13 C25 H25 126.7 . .
C4 C26 H26A 109.5 . .
C4 C26 H26B 109.5 . .
H26A C26 H26B 109.5 . .
C4 C26 H26C 109.5 . .
H26A C26 H26C 109.5 . .
H26B C26 H26C 109.5 . .

loop_
_geom_bond_atom_site_label_1
_geom_bond_atom_site_label_2
_geom_bond_distance
_geom_bond_site_symmetry_2
O1 C10 1.3743(14) .
O1 C21 1.4255(16) .
N1 C8 1.3631(16) .
N1 C7 1.3799(15) .
N1 H1 0.8800 .
N2 C12 1.3281(16) .
N2 C13 1.3991(16) .
C1 C2 1.5095(18) .
C1 H1A 0.9800 .
C1 H1B 0.9800 .
C1 H1C 0.9800 .
C2 C15 1.389(2) .
C2 C3 1.394(2) .
C3 C4 1.3934(18) .
C3 H3 0.9500 .
C4 C5 1.4035(19) .
C4 C26 1.516(2) .
C5 C14 1.4053(18) .
C5 C6 1.4997(17) .
C6 C13 1.3849(17) .
C6 C7 1.4194(17) .
C7 C23 1.4019(17) .
C8 C22 1.4029(18) .
C8 C9 1.4640(16) .
C9 C17 1.4032(17) .
C9 C10 1.4061(17) 7_567
C10 C11 1.4047(16) .
C10 C9 1.4061(17) 7_567
C11 C19 1.4047(16) .
C11 C12 1.4751(17) .
C12 C24 1.4527(16) .
C13 C25 1.4375(17) .
C14 C15 1.3931(18) .
C14 C16 1.510(2) .
C15 H15 0.9500 .
C16 H16A 0.9800 .
C16 H16B 0.9800 .
C16 H16C 0.9800 .
C17 C18 1.3821(17) 7_567
C17 H17 0.9500 .
C18 C17 1.3820(17) 7_567
C18 C19 1.3907(18) .
C18 C20 1.5054(17) .
C19 H19 0.9500 .
C20 H20A 0.9800 .
C20 H20B 0.9800 .
C20 H20C 0.9800 .
C21 H21A 0.9800 .
C21 H21B 0.9800 .
C21 H21C 0.9800 .
C22 C23 1.3906(18) .
C22 H22 0.9500 .
C23 H23 0.9500 .
C24 C25 1.3572(18) .
C24 H24 0.9500 .
C25 H25 0.9500 .
C26 H26A 0.9800 .
C26 H26B 0.9800 .
C26 H26C 0.9800 .
